data_1514512
loop_
_publ_author_name
'Wang, Hengbin'
'Guptill, David M.'
'Alvarez, Adrian Varela'
'Musaev, Djamaladdin G.'
'Davies, Huw M. L.'

_publ_section_title
;
 Rhodium-catalyzed enantioselective cyclopropanation of electron deficient
 alkenes.
;
_journal_issue 7
_journal_name_full 'Chemical science (Royal Society of Chemistry : 2010)'
_journal_page_first 2844
_journal_page_last 2850
_journal_paper_doi 10.1039/C3SC50425E
_journal_volume 4
_journal_year 2013
_chemical_absolute_configuration ad
_chemical_formula_moiety 'C27 H29 Br2 N O4'
_chemical_formula_sum 'C27 H29 Br2 N O4'
_chemical_formula_weight 591.33
_chemical_name_systematic
;
?
;
_space_group_IT_number 19
_symmetry_cell_setting orthorhombic
_symmetry_Int_Tables_number 19
_symmetry_space_group_name_Hall 'P 2ac 2ab'
_symmetry_space_group_name_H-M 'P 21 21 21'
_atom_sites_solution_hydrogens geom
_atom_sites_solution_primary dual
_atom_sites_solution_secondary difmap
_audit_creation_date 2012-06-12
_audit_creation_method
;
Olex2 1.2-alpha
(compiled May 9 2012 12:37:22, GUI svn.r4230)
;
_cell_angle_alpha 90.00
_cell_angle_beta 90.00
_cell_angle_gamma 90.00
_cell_formula_units_Z 4
_cell_length_a 6.4731(3)
_cell_length_b 9.8670(4)
_cell_length_c 41.1040(18)
_cell_measurement_reflns_used 6742
_cell_measurement_temperature 173.2
_cell_measurement_theta_max 24.51
_cell_measurement_theta_min 2.29
_cell_volume 2625.3(2)
_computing_cell_refinement 'SAINT v7.68A (Bruker, 2009)'
_computing_data_collection 'APEX2 v2011.2-4 (Bruker, 2011)'
_computing_data_reduction 'SAINT v7.68A (Bruker, 2009)'
_computing_molecular_graphics
;
O. V. Dolomanov, L. J. Bourhis, R. J. Gildea, J. A. K. Howard and H. Puschmann,
OLEX2: a complete structure solution, refinement and analysis program.
J. Appl. Cryst. (2009). 42, 339-341.
;
_computing_publication_material
;
O. V. Dolomanov, L. J. Bourhis, R. J. Gildea, J. A. K. Howard and H. Puschmann,
OLEX2: a complete structure solution, refinement and analysis program.
J. Appl. Cryst. (2009). 42, 339-341.
;
_computing_structure_refinement 'SHELXL-97 (Sheldrick, 2008)'
_computing_structure_solution 'SHELXS-97 (Sheldrick, 2008)'
_diffrn_ambient_temperature 173.2
_diffrn_detector_area_resol_mean 512
_diffrn_measured_fraction_theta_full 0.994
_diffrn_measured_fraction_theta_max 0.994
_diffrn_measurement_device_type 'Bruker D8 diffractometer with APEX2 detector'
_diffrn_measurement_method '\f and \w scans with a narrow frame width'
_diffrn_radiation_monochromator graphite
_diffrn_radiation_type MoK\a
_diffrn_radiation_wavelength 0.71073
_diffrn_reflns_av_R_equivalents 0.0625
_diffrn_reflns_av_unetI/netI 0.0660
_diffrn_reflns_limit_h_max 8
_diffrn_reflns_limit_h_min -6
_diffrn_reflns_limit_k_max 12
_diffrn_reflns_limit_k_min -12
_diffrn_reflns_limit_l_max 53
_diffrn_reflns_limit_l_min -53
_diffrn_reflns_number 22383
_diffrn_reflns_theta_full 27.54
_diffrn_reflns_theta_max 27.54
_diffrn_reflns_theta_min 1.98
_diffrn_source 'fine-focus sealed tube'
_diffrn_standards_number 0
_exptl_absorpt_coefficient_mu 3.120
_exptl_absorpt_correction_T_max 0.8326
_exptl_absorpt_correction_T_min 0.4559
_exptl_absorpt_correction_type numerical
_exptl_absorpt_process_details
;
SADABS-2008/1 (Bruker,2008) was used for absorption correction.
wR2(int) was 0.1083 before and 0.0779 after correction.
The Ratio of minimum to maximum transmission is 0.5476.
The \l/2 correction factor is 0.0015.
;
_exptl_crystal_colour colourless
_exptl_crystal_colour_primary colourless
_exptl_crystal_density_diffrn 1.496
_exptl_crystal_density_meas ?
_exptl_crystal_density_method 'not measured'
_exptl_crystal_description prism
_exptl_crystal_F_000 1200
_exptl_crystal_size_max 0.366
_exptl_crystal_size_mid 0.335
_exptl_crystal_size_min 0.098
_refine_diff_density_max 1.210
_refine_diff_density_min -1.426
_refine_diff_density_rms 0.121
_refine_ls_abs_structure_details 'Flack H D (1983), Acta Cryst. A39, 876-881'
_refine_ls_abs_structure_Flack 0.102(19)
_refine_ls_extinction_method none
_refine_ls_goodness_of_fit_ref 1.140
_refine_ls_hydrogen_treatment constr
_refine_ls_matrix_type full
_refine_ls_number_parameters 313
_refine_ls_number_reflns 6020
_refine_ls_number_restraints 0
_refine_ls_restrained_S_all 1.140
_refine_ls_R_factor_all 0.0782
_refine_ls_R_factor_gt 0.0687
_refine_ls_shift/su_max 0.001
_refine_ls_shift/su_mean 0.000
_refine_ls_structure_factor_coef Fsqd
_refine_ls_weighting_details 'calc w=1/[\s^2^(Fo^2^)+(0.0277P)^2^+14.0735P] where P=(Fo^2^+2Fc^2^)/3'
_refine_ls_weighting_scheme calc
_refine_ls_wR_factor_gt 0.1594
_refine_ls_wR_factor_ref 0.1629
_reflns_number_gt 5267
_reflns_number_total 6020
_reflns_threshold_expression >2sigma(I)
_cod_data_source_file c3sc50425e.txt
_cod_data_source_block hwxviii026
_cod_depositor_comments
;
The following automatic conversions were performed:

'_symmetry_cell_setting' value 'Orthorhombic' changed to
'orthorhombic' according to
/usr/data/users/saulius/automatic-downloads/retrospective/RSC/lib/dictionaries/cif_core.dic
dictionary named 'cif_core.dic' version 2.4.2 from 2011-04-26.

Automatic conversion script
Id: cif_fix_values 2281 2013-09-26 08:29:07Z andrius 

The following automatic conversions were performed:

'_exptl_crystal_density_meas' value 'not measured' was changed to '?'
- the value is perceived as not measured.

Automatic conversion script
Id: cif_fix_values 3008 2015-01-20 13:52:24Z robertas 
;
_cod_database_code 1514512

loop_
_symmetry_equiv_pos_site_id
_symmetry_equiv_pos_as_xyz
1 x,y,z
2 1/2-x,-y,1/2+z
3 1/2+x,1/2-y,-z
4 -x,1/2+y,1/2-z

loop_
_atom_site_label
_atom_site_type_symbol
_atom_site_fract_x
_atom_site_fract_y
_atom_site_fract_z
_atom_site_U_iso_or_equiv
_atom_site_adp_type
_atom_site_occupancy
_atom_site_symmetry_multiplicity
_atom_site_calc_flag
_atom_site_refinement_flags
Br1 Br -0.11102(11) 0.53724(8) 0.778315(19) 0.03734(19) Uani 1 1 d .
Br2 Br 0.54225(17) 0.69043(9) 0.52783(2) 0.0505(3) Uani 1 1 d .
C1 C 0.1333(10) 0.5373(8) 0.75222(16) 0.0285(14) Uani 1 1 d .
C2 C 0.2082(10) 0.4156(7) 0.74120(18) 0.0260(15) Uani 1 1 d .
H2 H 0.1413 0.3331 0.7468 0.031 Uiso 1 1 calc R
C3 C 0.3865(11) 0.4150(7) 0.72141(17) 0.0293(14) Uani 1 1 d .
H3 H 0.4395 0.3320 0.7132 0.035 Uiso 1 1 calc R
C4 C 0.4826(9) 0.5348(7) 0.71410(14) 0.0244(13) Uani 1 1 d .
C5 C 0.4070(13) 0.6572(7) 0.72646(18) 0.0363(17) Uani 1 1 d .
H5 H 0.4751 0.7399 0.7216 0.044 Uiso 1 1 calc R
C6 C 0.2329(13) 0.6570(8) 0.7458(2) 0.0376(18) Uani 1 1 d .
H6 H 0.1822 0.7395 0.7546 0.045 Uiso 1 1 calc R
C7 C 0.6733(9) 0.5332(7) 0.69407(16) 0.0233(13) Uani 1 1 d .
C8 C 0.7801(12) 0.6389(8) 0.68131(17) 0.0297(16) Uani 1 1 d .
C9 C 0.6894(13) 0.8525(8) 0.65553(19) 0.0357(17) Uani 1 1 d .
C10 C 0.5237(16) 0.7756(10) 0.6377(2) 0.055(3) Uani 1 1 d .
H10A H 0.5831 0.6935 0.6281 0.083 Uiso 1 1 calc R
H10B H 0.4663 0.8329 0.6204 0.083 Uiso 1 1 calc R
H10C H 0.4137 0.7505 0.6529 0.083 Uiso 1 1 calc R
C11 C 0.8771(16) 0.8802(9) 0.6338(2) 0.051(2) Uani 1 1 d .
H11A H 0.9828 0.9285 0.6463 0.076 Uiso 1 1 calc R
H11B H 0.8347 0.9357 0.6152 0.076 Uiso 1 1 calc R
H11C H 0.9337 0.7941 0.6259 0.076 Uiso 1 1 calc R
C12 C 0.6110(16) 0.9840(7) 0.6704(2) 0.047(2) Uani 1 1 d .
H12A H 0.4723 0.9698 0.6793 0.071 Uiso 1 1 calc R
H12B H 0.6058 1.0544 0.6536 0.071 Uiso 1 1 calc R
H12C H 0.7045 1.0126 0.6879 0.071 Uiso 1 1 calc R
C13 C 0.9345(10) 0.4496(7) 0.66812(16) 0.0250(13) Uani 1 1 d .
C14 C 1.0887(12) 0.3612(7) 0.65406(16) 0.0310(15) Uani 1 1 d .
H14 H 1.1086 0.2718 0.6651 0.037 Uiso 1 1 calc R
C15 C 1.1247(13) 0.3632(7) 0.61677(17) 0.0325(15) Uani 1 1 d .
C16 C 1.2771(11) 0.4242(8) 0.63999(17) 0.0333(17) Uani 1 1 d .
H16A H 1.4099 0.3762 0.6431 0.040 Uiso 1 1 calc R
H16B H 1.2873 0.5243 0.6406 0.040 Uiso 1 1 calc R
C17 C 0.9858(11) 0.4449(6) 0.59603(16) 0.0276(14) Uani 1 1 d .
C18 C 0.7821(12) 0.4050(7) 0.59128(18) 0.0319(16) Uani 1 1 d .
H18 H 0.7318 0.3260 0.6018 0.038 Uiso 1 1 calc R
C19 C 0.6520(12) 0.4789(8) 0.57139(18) 0.0357(17) Uani 1 1 d .
H19 H 0.5120 0.4520 0.5689 0.043 Uiso 1 1 calc R
C20 C 0.7237(14) 0.5903(8) 0.55543(17) 0.0348(17) Uani 1 1 d .
C21 C 0.9228(14) 0.6347(8) 0.55949(19) 0.0405(19) Uani 1 1 d .
H21 H 0.9707 0.7134 0.5485 0.049 Uiso 1 1 calc R
C22 C 1.0522(12) 0.5627(7) 0.57987(17) 0.0312(15) Uani 1 1 d .
H22 H 1.1897 0.5937 0.5831 0.037 Uiso 1 1 calc R
C23 C 1.1998(11) 0.2288(7) 0.60330(18) 0.0292(15) Uani 1 1 d .
C24 C 1.2648(14) 0.1144(8) 0.55135(19) 0.0372(18) Uani 1 1 d .
C25 C 1.4979(13) 0.1012(9) 0.5563(2) 0.045(2) Uani 1 1 d .
H25A H 1.5663 0.1845 0.5491 0.068 Uiso 1 1 calc R
H25B H 1.5498 0.0242 0.5437 0.068 Uiso 1 1 calc R
H25C H 1.5272 0.0864 0.5795 0.068 Uiso 1 1 calc R
C26 C 1.1565(16) -0.0150(9) 0.5604(2) 0.051(2) Uani 1 1 d .
H26A H 1.2023 -0.0442 0.5820 0.076 Uiso 1 1 calc R
H26B H 1.1898 -0.0854 0.5444 0.076 Uiso 1 1 calc R
H26C H 1.0069 0.0002 0.5607 0.076 Uiso 1 1 calc R
C27 C 1.2194(18) 0.1565(10) 0.5175(2) 0.056(3) Uani 1 1 d .
H27A H 1.0728 0.1800 0.5155 0.083 Uiso 1 1 calc R
H27B H 1.2514 0.0817 0.5026 0.083 Uiso 1 1 calc R
H27C H 1.3039 0.2355 0.5118 0.083 Uiso 1 1 calc R
N1 N 0.7718(9) 0.4128(6) 0.68499(14) 0.0260(12) Uani 1 1 d .
O1 O 0.7649(8) 0.7723(5) 0.68401(12) 0.0321(11) Uani 1 1 d .
O2 O 0.9503(8) 0.5873(5) 0.66463(11) 0.0297(11) Uani 1 1 d .
O3 O 1.2720(11) 0.1406(6) 0.61984(14) 0.0485(16) Uani 1 1 d .
O4 O 1.1879(8) 0.2296(5) 0.57125(12) 0.0306(11) Uani 1 1 d .

loop_
_atom_site_aniso_label
_atom_site_aniso_U_11
_atom_site_aniso_U_22
_atom_site_aniso_U_33
_atom_site_aniso_U_23
_atom_site_aniso_U_13
_atom_site_aniso_U_12
Br1 0.0263(3) 0.0389(4) 0.0469(4) 0.0025(3) 0.0101(3) 0.0003(3)
Br2 0.0634(6) 0.0457(5) 0.0425(4) 0.0070(4) -0.0025(4) 0.0214(4)
C1 0.016(3) 0.035(4) 0.035(3) 0.005(3) 0.002(3) 0.012(3)
C2 0.011(3) 0.022(3) 0.046(4) -0.001(3) 0.003(3) -0.005(2)
C3 0.022(3) 0.037(4) 0.030(3) -0.002(3) 0.004(3) -0.002(3)
C4 0.018(3) 0.032(3) 0.023(3) -0.004(3) 0.003(2) 0.002(3)
C5 0.038(4) 0.029(4) 0.042(4) 0.003(3) 0.001(4) -0.005(3)
C6 0.037(4) 0.031(4) 0.044(4) -0.003(3) 0.007(4) 0.002(3)
C7 0.013(3) 0.026(3) 0.031(3) 0.000(3) -0.001(2) 0.006(3)
C8 0.029(4) 0.036(4) 0.024(3) 0.000(3) 0.006(3) 0.003(3)
C9 0.043(4) 0.026(4) 0.038(4) 0.004(3) 0.005(3) 0.000(3)
C10 0.057(6) 0.050(6) 0.058(5) 0.012(4) -0.024(5) -0.012(5)
C11 0.059(6) 0.042(5) 0.051(5) 0.007(4) 0.020(5) -0.005(5)
C12 0.058(5) 0.024(4) 0.059(5) 0.000(3) -0.008(5) 0.016(4)
C13 0.020(3) 0.023(3) 0.031(3) 0.000(3) -0.003(2) -0.006(3)
C14 0.033(4) 0.032(4) 0.028(3) -0.003(3) 0.001(3) 0.007(3)
C15 0.041(4) 0.028(4) 0.029(3) -0.005(3) 0.002(3) -0.001(3)
C16 0.024(4) 0.041(4) 0.035(4) -0.009(3) 0.001(3) 0.006(3)
C17 0.038(4) 0.018(3) 0.027(3) -0.005(3) 0.007(3) 0.001(3)
C18 0.033(4) 0.025(4) 0.037(4) 0.001(3) 0.001(3) -0.008(3)
C19 0.031(4) 0.030(4) 0.046(4) 0.002(3) -0.004(3) 0.003(3)
C20 0.049(5) 0.031(4) 0.024(3) -0.001(3) -0.004(3) 0.014(4)
C21 0.052(6) 0.029(4) 0.040(4) 0.005(3) 0.004(4) -0.007(4)
C22 0.029(3) 0.022(3) 0.042(4) 0.003(3) 0.004(3) -0.002(3)
C23 0.026(3) 0.024(4) 0.037(4) -0.002(3) -0.001(3) 0.002(3)
C24 0.042(5) 0.034(4) 0.036(4) -0.010(3) 0.005(4) -0.001(4)
C25 0.033(5) 0.039(4) 0.064(6) -0.016(4) 0.004(4) -0.001(4)
C26 0.063(6) 0.034(5) 0.055(5) -0.011(4) 0.012(4) -0.007(4)
C27 0.085(7) 0.045(5) 0.037(5) -0.014(4) 0.011(5) 0.001(5)
N1 0.017(3) 0.026(3) 0.035(3) 0.000(2) -0.001(2) 0.002(2)
O1 0.038(3) 0.025(3) 0.033(3) -0.002(2) 0.001(2) -0.002(2)
O2 0.026(2) 0.032(3) 0.031(2) 0.001(2) 0.001(2) -0.016(2)
O3 0.064(4) 0.043(3) 0.039(3) -0.004(3) 0.001(3) 0.024(3)
O4 0.036(3) 0.027(3) 0.029(3) -0.0029(19) 0.002(2) 0.005(2)

loop_
_atom_type_symbol
_atom_type_description
_atom_type_scat_dispersion_real
_atom_type_scat_dispersion_imag
_atom_type_scat_source
C C 0.0033 0.0016 'International Tables Vol C Tables 4.2.6.8 and 6.1.1.4'
H H 0.0000 0.0000 'International Tables Vol C Tables 4.2.6.8 and 6.1.1.4'
Br Br -0.2901 2.4595 'International Tables Vol C Tables 4.2.6.8 and 6.1.1.4'
N N 0.0061 0.0033 'International Tables Vol C Tables 4.2.6.8 and 6.1.1.4'
O O 0.0106 0.0060 'International Tables Vol C Tables 4.2.6.8 and 6.1.1.4'

loop_
_geom_angle_atom_site_label_1
_geom_angle_atom_site_label_2
_geom_angle_atom_site_label_3
_geom_angle
_geom_angle_publ_flag
C8 O1 C9 119.0(6) yes
C8 O2 C13 104.6(5) yes
C23 O4 C24 121.7(6) yes
C7 N1 C13 105.8(6) yes
Br1 C1 C2 118.5(5) yes
Br1 C1 C6 119.8(6) yes
C2 C1 C6 121.6(7) no
C1 C2 C3 118.9(6) no
C2 C3 C4 119.6(6) no
C3 C4 C5 120.5(6) no
C3 C4 C7 119.4(6) no
C5 C4 C7 120.1(6) no
C4 C5 C6 119.6(7) no
C1 C6 C5 119.8(7) no
N1 C7 C4 122.4(6) yes
N1 C7 C8 108.5(6) yes
C4 C7 C8 129.1(6) no
O1 C8 O2 117.6(6) yes
O1 C8 C7 133.9(7) yes
O2 C8 C7 108.2(6) yes
O1 C9 C10 110.3(6) yes
O1 C9 C11 107.0(6) yes
O1 C9 C12 104.2(6) yes
C10 C9 C11 111.8(7) no
C10 C9 C12 112.8(8) no
C11 C9 C12 110.3(7) no
O2 C13 N1 112.9(6) yes
O2 C13 C14 120.3(6) yes
N1 C13 C14 126.8(6) yes
C13 C14 C15 119.4(6) no
C13 C14 C16 118.0(6) no
C15 C14 C16 59.1(5) no
C14 C15 C16 58.3(5) no
C14 C15 C17 119.1(6) no
C14 C15 C23 113.4(6) no
C16 C15 C17 123.3(6) no
C16 C15 C23 111.9(6) no
C17 C15 C23 117.5(6) no
C14 C16 C15 62.6(5) no
C15 C17 C18 120.2(6) no
C15 C17 C22 122.5(7) no
C18 C17 C22 117.3(6) no
C17 C18 C19 120.8(7) no
C18 C19 C20 120.2(7) no
Br2 C20 C19 119.6(6) yes
Br2 C20 C21 119.0(6) yes
C19 C20 C21 121.3(7) no
C20 C21 C22 118.6(7) no
C17 C22 C21 121.8(7) no
O3 C23 O4 126.4(7) yes
O3 C23 C15 123.5(7) yes
O4 C23 C15 109.9(6) yes
O4 C24 C25 108.8(6) yes
O4 C24 C26 110.9(7) yes
O4 C24 C27 103.7(7) yes
C25 C24 C26 110.8(7) no
C25 C24 C27 110.2(8) no
C26 C24 C27 112.2(7) no
C1 C2 H2 121.00 no
C3 C2 H2 121.00 no
C2 C3 H3 120.00 no
C4 C3 H3 120.00 no
C4 C5 H5 120.00 no
C6 C5 H5 120.00 no
C1 C6 H6 120.00 no
C5 C6 H6 120.00 no
C9 C10 H10A 109.00 no
C9 C10 H10B 109.00 no
C9 C10 H10C 110.00 no
H10A C10 H10B 109.00 no
H10A C10 H10C 109.00 no
H10B C10 H10C 109.00 no
C9 C11 H11A 110.00 no
C9 C11 H11B 109.00 no
C9 C11 H11C 110.00 no
H11A C11 H11B 109.00 no
H11A C11 H11C 110.00 no
H11B C11 H11C 109.00 no
C9 C12 H12A 109.00 no
C9 C12 H12B 109.00 no
C9 C12 H12C 110.00 no
H12A C12 H12B 109.00 no
H12A C12 H12C 109.00 no
H12B C12 H12C 109.00 no
C13 C14 H14 116.00 no
C15 C14 H14 116.00 no
C16 C14 H14 116.00 no
C14 C16 H16A 118.00 no
C14 C16 H16B 118.00 no
C15 C16 H16A 117.00 no
C15 C16 H16B 117.00 no
H16A C16 H16B 115.00 no
C17 C18 H18 120.00 no
C19 C18 H18 120.00 no
C18 C19 H19 120.00 no
C20 C19 H19 120.00 no
C20 C21 H21 121.00 no
C22 C21 H21 121.00 no
C17 C22 H22 119.00 no
C21 C22 H22 119.00 no
C24 C25 H25A 110.00 no
C24 C25 H25B 110.00 no
C24 C25 H25C 109.00 no
H25A C25 H25B 110.00 no
H25A C25 H25C 109.00 no
H25B C25 H25C 109.00 no
C24 C26 H26A 109.00 no
C24 C26 H26B 109.00 no
C24 C26 H26C 110.00 no
H26A C26 H26B 109.00 no
H26A C26 H26C 109.00 no
H26B C26 H26C 110.00 no
C24 C27 H27A 110.00 no
C24 C27 H27B 109.00 no
C24 C27 H27C 110.00 no
H27A C27 H27B 109.00 no
H27A C27 H27C 109.00 no
H27B C27 H27C 109.00 no

loop_
_geom_bond_atom_site_label_1
_geom_bond_atom_site_label_2
_geom_bond_distance
_geom_bond_publ_flag
Br1 C1 1.911(7) yes
Br2 C20 1.909(8) yes
O1 C8 1.325(9) yes
O1 C9 1.495(9) yes
O2 C8 1.394(9) yes
O2 C13 1.370(8) yes
O3 C23 1.199(9) yes
O4 C23 1.320(9) yes
O4 C24 1.486(9) yes
N1 C7 1.399(9) yes
N1 C13 1.312(9) yes
C1 C2 1.372(10) no
C1 C6 1.371(11) no
C2 C3 1.412(10) no
C3 C4 1.369(10) no
C4 C5 1.399(10) no
C4 C7 1.484(8) no
C5 C6 1.379(12) no
C7 C8 1.357(10) no
C9 C10 1.504(13) no
C9 C11 1.533(13) no
C9 C12 1.521(11) no
C13 C14 1.446(10) no
C14 C15 1.551(10) no
C14 C16 1.486(10) no
C15 C16 1.499(10) no
C15 C17 1.478(10) no
C15 C23 1.517(10) no
C17 C18 1.390(10) no
C17 C22 1.406(9) no
C18 C19 1.382(11) no
C19 C20 1.362(11) no
C20 C21 1.371(13) no
C21 C22 1.381(11) no
C24 C25 1.528(12) no
C24 C26 1.503(12) no
C24 C27 1.482(12) no
C2 H2 0.9500 no
C3 H3 0.9500 no
C5 H5 0.9500 no
C6 H6 0.9500 no
C10 H10A 0.9800 no
C10 H10B 0.9800 no
C10 H10C 0.9800 no
C11 H11A 0.9800 no
C11 H11B 0.9800 no
C11 H11C 0.9800 no
C12 H12A 0.9800 no
C12 H12B 0.9800 no
C12 H12C 0.9800 no
C14 H14 1.0000 no
C16 H16A 0.9900 no
C16 H16B 0.9900 no
C18 H18 0.9500 no
C19 H19 0.9500 no
C21 H21 0.9500 no
C22 H22 0.9500 no
C25 H25A 0.9800 no
C25 H25B 0.9800 no
C25 H25C 0.9800 no
C26 H26A 0.9800 no
C26 H26B 0.9800 no
C26 H26C 0.9800 no
C27 H27A 0.9800 no
C27 H27B 0.9800 no
C27 H27C 0.9800 no

loop_
_geom_hbond_atom_site_label_D
_geom_hbond_atom_site_label_H
_geom_hbond_atom_site_label_A
_geom_hbond_distance_DH
_geom_hbond_distance_HA
_geom_hbond_distance_DA
_geom_hbond_angle_DHA
_geom_hbond_publ_flag
C3 H3 N1 0.9500 2.5700 2.909(9) 101.00 yes
C5 H5 O1 0.9500 2.4500 3.115(9) 127.00 yes
C11 H11C O2 0.9800 2.5900 3.191(10) 120.00 yes
C14 H14 O3 1.0000 2.5000 2.850(9) 100.00 yes
C16 H16B O2 0.9900 2.4700 2.844(9) 102.00 yes
C25 H25C O3 0.9800 2.4000 3.018(10) 120.00 yes
C26 H26A O3 0.9800 2.4400 2.981(10) 114.00 yes

loop_
_geom_torsion_atom_site_label_1
_geom_torsion_atom_site_label_2
_geom_torsion_atom_site_label_3
_geom_torsion_atom_site_label_4
_geom_torsion
_geom_torsion_publ_flag
C8 O1 C9 C11 -85.1(8) no
C8 O1 C9 C12 158.1(7) no
C8 O1 C9 C10 36.7(9) no
C9 O1 C8 C7 -109.2(9) no
C9 O1 C8 O2 78.3(8) no
C13 O2 C8 C7 0.6(7) no
C13 O2 C8 O1 175.0(6) no
C8 O2 C13 C14 -179.2(6) no
C8 O2 C13 N1 0.4(7) no
C23 O4 C24 C25 -63.4(8) no
C23 O4 C24 C27 179.4(7) no
C23 O4 C24 C26 58.7(9) no
C24 O4 C23 O3 0.7(12) no
C24 O4 C23 C15 175.8(6) no
C7 N1 C13 C14 178.4(6) no
C7 N1 C13 O2 -1.2(7) no
C13 N1 C7 C8 1.6(7) no
C13 N1 C7 C4 -179.0(6) no
Br1 C1 C2 C3 178.9(5) no
Br1 C1 C6 C5 -178.8(6) no
C6 C1 C2 C3 -3.2(11) no
C2 C1 C6 C5 3.3(12) no
C1 C2 C3 C4 1.1(10) no
C2 C3 C4 C7 178.3(6) no
C2 C3 C4 C5 0.9(10) no
C3 C4 C7 C8 172.6(7) no
C3 C4 C7 N1 -6.7(9) no
C3 C4 C5 C6 -0.8(11) no
C5 C4 C7 N1 170.7(6) no
C5 C4 C7 C8 -10.1(10) no
C7 C4 C5 C6 -178.2(7) no
C4 C5 C6 C1 -1.3(12) no
C4 C7 C8 O1 6.2(13) no
N1 C7 C8 O2 -1.4(8) no
C4 C7 C8 O2 179.3(6) no
N1 C7 C8 O1 -174.5(8) no
O2 C13 C14 C16 8.4(9) no
N1 C13 C14 C15 120.4(8) no
O2 C13 C14 C15 -60.1(9) no
N1 C13 C14 C16 -171.2(7) no
C16 C14 C15 C23 102.1(7) no
C13 C14 C15 C16 106.9(7) no
C13 C14 C15 C17 -6.3(10) no
C13 C14 C16 C15 -109.3(7) no
C16 C14 C15 C17 -113.2(7) no
C13 C14 C15 C23 -151.0(7) no
C23 C15 C16 C14 -104.8(6) no
C17 C15 C16 C14 106.1(8) no
C23 C15 C17 C22 -105.9(8) no
C14 C15 C23 O3 -17.1(11) no
C14 C15 C17 C18 -70.5(9) no
C14 C15 C17 C22 110.9(8) no
C16 C15 C17 C18 -139.8(7) no
C16 C15 C17 C22 41.6(10) no
C23 C15 C17 C18 72.8(9) no
C17 C15 C23 O4 22.4(9) no
C16 C15 C23 O3 46.6(10) no
C16 C15 C23 O4 -128.6(6) no
C14 C15 C23 O4 167.7(6) no
C17 C15 C23 O3 -162.4(7) no
C22 C17 C18 C19 0.1(10) no
C15 C17 C22 C21 177.2(7) no
C15 C17 C18 C19 -178.6(7) no
C18 C17 C22 C21 -1.4(10) no
C17 C18 C19 C20 1.8(11) no
C18 C19 C20 Br2 179.6(6) no
C18 C19 C20 C21 -2.3(12) no
C19 C20 C21 C22 1.0(12) no
Br2 C20 C21 C22 179.1(6) no
C20 C21 C22 C17 0.9(11) no
